data_7048887
loop_
_publ_author_name
'Reinares-Fisac, Daniel'
'Aguirre-D\'iaz, Lina M'
'Iglesias, Marta'
'Guti\'errez-Puebla, Enrique'
'G\'andara, Felipe'
'Monge, M \'Angeles'

_publ_section_title
;
 Anionic and neutral 2D indium metal-organic frameworks as catalysts for
 the Ugi one-pot multicomponent reaction.
;
_journal_issue 9
_journal_name_full 'Dalton transactions (Cambridge, England : 2003)'
_journal_page_first 2988
_journal_page_last 2995
_journal_paper_doi 10.1039/c8dt04977g
_journal_volume 48
_journal_year 2019
_chemical_formula_moiety '2(C27 H15 Cl In O6), C2 H7 N, C3 H7 N O, C2 H8 N'
_chemical_formula_sum 'C61 H52 Cl2 In2 N3 O13'
_chemical_formula_weight 1335.62
_chemical_name_common InPF-51
_chemical_name_systematic InPF-51
_space_group_crystal_system monoclinic
_space_group_IT_number 14
_space_group_name_Hall '-P 2yn'
_space_group_name_H-M_alt 'P 1 21/n 1'
_symmetry_space_group_name_Hall '-P 2yn'
_symmetry_space_group_name_H-M 'P 1 21/n 1'
_atom_sites_solution_hydrogens geom
_audit_creation_date 2018-10-16
_audit_creation_method
;
Olex2 1.2
(compiled 2018.05.29 svn.r3508 for OlexSys, GUI svn.r5506)
;
_audit_update_record
;
2018-10-17 deposited with the CCDC.
2019-02-05 downloaded from the CCDC.
;
_cell_angle_alpha 90
_cell_angle_beta 91.109(2)
_cell_angle_gamma 90
_cell_formula_units_Z 4
_cell_length_a 17.3589(6)
_cell_length_b 13.0410(6)
_cell_length_c 25.9082(9)
_cell_measurement_reflns_used 3085
_cell_measurement_temperature 150(2)
_cell_measurement_theta_max 58.812
_cell_measurement_theta_min 4.809
_cell_volume 5863.9(4)
_computing_cell_refinement 'SAINT v7.53A (Bruker, 2008)'
_computing_data_reduction 'SAINT v7.53A (Bruker, 2008)'
_computing_molecular_graphics 'Olex2 (Dolomanov et al., 2009)'
_computing_publication_material 'Olex2 (Dolomanov et al., 2009)'
_computing_structure_refinement 'XL (Sheldrick, 2008)'
_diffrn_ambient_temperature 150
_diffrn_measured_fraction_theta_full 0.981
_diffrn_measured_fraction_theta_max 0.981
_diffrn_measurement_device_type 'CCD area detector'
_diffrn_measurement_method 'phi and omega scans'
_diffrn_radiation_type CuK\a
_diffrn_radiation_wavelength 1.54178
_diffrn_reflns_av_R_equivalents 0.0709
_diffrn_reflns_av_unetI/netI 0.0493
_diffrn_reflns_Laue_measured_fraction_full 0.981
_diffrn_reflns_Laue_measured_fraction_max 0.981
_diffrn_reflns_limit_h_max 20
_diffrn_reflns_limit_h_min -20
_diffrn_reflns_limit_k_max 15
_diffrn_reflns_limit_k_min -15
_diffrn_reflns_limit_l_max 30
_diffrn_reflns_limit_l_min -30
_diffrn_reflns_number 55360
_diffrn_reflns_point_group_measured_fraction_full 0.981
_diffrn_reflns_point_group_measured_fraction_max 0.981
_diffrn_reflns_theta_full 66.298
_diffrn_reflns_theta_max 66.298
_diffrn_reflns_theta_min 3.037
_exptl_absorpt_coefficient_mu 7.587
_exptl_absorpt_correction_T_max 0.7526
_exptl_absorpt_correction_T_min 0.4944
_exptl_absorpt_correction_type multi-scan
_exptl_absorpt_process_details
'SADABS-2016/2 (Bruker,2016/2) was used for absorption correction. wR2(int) was 0.1250 before and 0.0842 after correction. The Ratio of minimum to maximum transmission is 0.6569. The \l/2 correction factor is Not present.'
_exptl_crystal_colour colourless
_exptl_crystal_colour_primary colourless
_exptl_crystal_density_diffrn 1.505
_exptl_crystal_description prism
_exptl_crystal_F_000 2686
_exptl_crystal_preparation 'Solvothermal synthesis'
_exptl_crystal_recrystallization_method 'Solvothermal synthesis'
_exptl_crystal_size_max 0.2
_exptl_crystal_size_mid 0.15
_exptl_crystal_size_min 0.08
_refine_diff_density_max 2.818
_refine_diff_density_min -1.176
_refine_diff_density_rms 0.175
_refine_ls_extinction_method none
_refine_ls_goodness_of_fit_ref 1.030
_refine_ls_hydrogen_treatment constr
_refine_ls_matrix_type full
_refine_ls_number_parameters 746
_refine_ls_number_reflns 10104
_refine_ls_number_restraints 0
_refine_ls_restrained_S_all 1.030
_refine_ls_R_factor_all 0.0798
_refine_ls_R_factor_gt 0.0671
_refine_ls_shift/su_max 0.001
_refine_ls_shift/su_mean 0.000
_refine_ls_structure_factor_coef Fsqd
_refine_ls_weighting_details 'w=1/[\s^2^(Fo^2^)+(0.1083P)^2^+44.1550P] where P=(Fo^2^+2Fc^2^)/3'
_refine_ls_weighting_scheme calc
_refine_ls_wR_factor_gt 0.1833
_refine_ls_wR_factor_ref 0.1953
_reflns_Friedel_coverage 0.000
_reflns_number_gt 8434
_reflns_number_total 10104
_reflns_threshold_expression 'I > 2\s(I)'
_cod_data_source_file c8dt04977g2.cif
_cod_data_source_block inpf-51
_cod_depositor_comments 'Adding full bibliography for 7048886--7048887.cif.'
_cod_database_code 7048887
_shelx_shelxl_version_number 2014/7
_shelx_space_group_comment
;
The symmetry employed for this shelxl refinement is uniquely defined
by the following loop, which should always be used as a source of
symmetry information in preference to the above space-group names.
They are only intended as comments.
;
_olex2_refinement_description
;
1. Fixed Uiso
 At 1.2 times of:
  All C(H) groups, All N(H) groups, All N(H,H) groups
 At 1.5 times of:
  All C(H,H,H) groups
2. Others
 Fixed Sof: C022(0.66667) H02A(0.66667) H02B(0.66667) H02C(0.66667)
 C024(0.66667) H02D(0.66667) H02E(0.66667) H02F(0.66667) C025(0.66667)
 H02G(0.66667) H02H(0.66667) H02I(0.66667)
3.a Ternary CH refined with riding coordinates:
 N00X(H00X)
3.b Secondary CH2 refined with riding coordinates:
 N023(H02P,H02Q)
3.c Aromatic/amide H refined with riding coordinates:
 C00G(H00G), C00L(H00L), C00S(H00S), C00U(H00U), C00Z(H00Z), C011(H011),
 C012(H012), C014(H014), C015(H015), C016(H016), C018(H018), C01A(H01A),
 C01B(H01B), C01D(H01D), C01F(H01F), C01H(H01H), C01I(H01I), C01J(H01J),
 C01K(H01K), C01L(H01L), C01O(H01O), C01R(H01R), C01S(H01S), C01T(H01T),
 C01U(H01U), C01V(H01V), C01W(H01W), C01X(H01X), C01Y(H01Y), C01Z(H01Z),
 C028(H028)
3.d Idealised Me refined as rotating group:
 C022(H02A,H02B,H02C), C024(H02D,H02E,H02F), C025(H02G,H02H,H02I), C026(H02J,
 H02K,H02L), C027(H02R,H02S,H02T), C029(H02U,H02V,H02W), C02A(H02M,H02N,H02O)
;
_olex2_submission_special_instructions 'No special instructions were received'

loop_
_space_group_symop_operation_xyz
'x, y, z'
'-x+1/2, y+1/2, -z+1/2'
'-x, -y, -z'
'x-1/2, -y-1/2, z-1/2'

loop_
_atom_site_label
_atom_site_type_symbol
_atom_site_fract_x
_atom_site_fract_y
_atom_site_fract_z
_atom_site_U_iso_or_equiv
_atom_site_adp_type
_atom_site_occupancy
_atom_site_site_symmetry_order
_atom_site_calc_flag
_atom_site_refinement_flags_posn
_atom_site_refinement_flags_occupancy
_atom_site_disorder_assembly
_atom_site_disorder_group
In01 In 1.24842(2) 0.53380(4) 0.03748(2) 0.02407(16) Uani 1 1 d . . . .
In02 In -0.02048(3) 0.49322(4) 0.67978(2) 0.03001(17) Uani 1 1 d . . . .
Cl00 Cl -0.00602(13) 0.30826(17) 0.67875(9) 0.0484(5) Uani 1 1 d . . . .
Cl1 Cl 1.24279(16) 0.3573(2) 0.06215(14) 0.0773(8) Uani 1 1 d . . . .
O005 O 0.7449(2) 0.9790(4) 0.45307(17) 0.0225(10) Uani 1 1 d . . . .
O006 O 0.3841(3) 0.5202(4) 0.03028(19) 0.0296(11) Uani 1 1 d . . . .
O007 O 0.3298(2) 0.6055(5) 0.09227(17) 0.0354(13) Uani 1 1 d . . . .
O008 O 1.1182(3) 0.5594(4) 0.02327(18) 0.0307(11) Uani 1 1 d . . . .
O009 O 0.7683(3) 0.8271(4) 0.48470(17) 0.0296(11) Uani 1 1 d . . . .
O00A O 0.0946(3) 0.5354(5) 0.6617(2) 0.0443(14) Uani 1 1 d . . . .
O00B O 0.9046(3) 0.5623(5) 0.6195(2) 0.0453(14) Uani 1 1 d . . . .
O00C O 0.8468(3) 0.4742(5) 0.6770(3) 0.0500(16) Uani 1 1 d . . . .
O00D O 1.1733(3) 0.5997(6) 0.09560(19) 0.0460(16) Uani 1 1 d . . . .
O00E O 0.4508(3) 0.8662(5) 0.2269(2) 0.0432(14) Uani 1 1 d . . . .
O00F O 0.5039(4) 0.9974(5) 0.2634(2) 0.0446(14) Uani 1 1 d . . . .
C00G C 0.9002(3) 0.6258(5) 0.0861(2) 0.0207(13) Uani 1 1 d . . . .
H00G H 0.8544 0.6129 0.0680 0.025 Uiso 1 1 calc R . . .
O00H O 0.0599(3) 0.4670(5) 0.5865(2) 0.0437(14) Uani 1 1 d . . . .
C00I C 0.7561(4) 0.8430(5) 0.3931(2) 0.0217(14) Uani 1 1 d . . . .
C00J C 0.6824(3) 0.6904(5) 0.1597(2) 0.0201(13) Uani 1 1 d . . . .
C00K C 0.8231(3) 0.6826(5) 0.1626(2) 0.0212(13) Uani 1 1 d . . . .
C00L C 0.8214(3) 0.7089(5) 0.2142(2) 0.0210(13) Uani 1 1 d . . . .
H00L H 0.8673 0.7105 0.2333 0.025 Uiso 1 1 calc R . . .
C00M C 0.7533(3) 0.7696(6) 0.2925(2) 0.0227(14) Uani 1 1 d . . . .
C00N C 0.4086(4) 0.6164(5) 0.5336(3) 0.0243(14) Uani 1 1 d . . . .
C00O C 0.3334(4) 0.5859(5) 0.5568(3) 0.0274(15) Uani 1 1 d . . . .
C00P C 0.4657(3) 0.6097(6) 0.0907(2) 0.0219(14) Uani 1 1 d . . . .
C00Q C 1.0380(3) 0.6249(6) 0.0895(2) 0.0237(14) Uani 1 1 d . . . .
C00R C 0.6080(4) 0.6687(6) 0.1329(3) 0.0244(14) Uani 1 1 d . . . .
C00S C 0.7525(4) 0.6732(5) 0.1358(2) 0.0223(14) Uani 1 1 d . . . .
H00S H 0.7524 0.6549 0.1011 0.027 Uiso 1 1 calc R . . .
C00T C 0.7563(3) 0.8851(5) 0.4462(2) 0.0210(14) Uani 1 1 d . . . .
C00U C 0.6042(4) 0.5982(5) 0.0929(3) 0.0244(14) Uani 1 1 d . . . .
H00U H 0.6493 0.5704 0.0801 0.029 Uiso 1 1 calc R . . .
C00V C 0.8972(3) 0.6655(5) 0.1361(2) 0.0201(13) Uani 1 1 d . . . .
C00W C 0.5487(4) 0.6276(5) 0.5385(3) 0.0268(15) Uani 1 1 d . . . .
N00X N -0.0110(5) 0.3018(6) 0.5412(3) 0.0482(18) Uani 1 1 d . . . .
H00X H 0.0178 0.3473 0.5647 0.058 Uiso 1 1 calc R . A .
C00Y C 0.4779(4) 0.6982(6) 0.4649(3) 0.0274(15) Uani 1 1 d . . . .
C00Z C 0.9692(4) 0.6053(5) 0.0629(2) 0.0212(13) Uani 1 1 d . . . .
H00Z H 0.9697 0.5785 0.0296 0.025 Uiso 1 1 calc R . . .
C010 C 0.7531(4) 0.7331(5) 0.2382(3) 0.0226(14) Uani 1 1 d . . . .
C011 C 0.6839(4) 0.7246(5) 0.2111(3) 0.0232(14) Uani 1 1 d . . . .
H011 H 0.6381 0.7417 0.2270 0.028 Uiso 1 1 calc R . . .
C012 C 0.5463(4) 0.6778(6) 0.4905(3) 0.0266(15) Uani 1 1 d . . . .
H012 H 0.5922 0.6978 0.4757 0.032 Uiso 1 1 calc R . . .
C013 C 0.3901(4) 0.5753(6) 0.0699(2) 0.0248(15) Uani 1 1 d . . . .
C014 C 0.7213(4) 0.9001(6) 0.3537(2) 0.0242(14) Uani 1 1 d . . . .
H014 H 0.7001 0.9638 0.3610 0.029 Uiso 1 1 calc R . . .
C015 C 0.7182(4) 0.8631(6) 0.3040(3) 0.0272(15) Uani 1 1 d . . . .
H015 H 0.6929 0.9002 0.2781 0.033 Uiso 1 1 calc R . . .
C016 C 0.7882(4) 0.7485(6) 0.3822(3) 0.0322(16) Uani 1 1 d . . . .
H016 H 0.8096 0.7090 0.4087 0.039 Uiso 1 1 calc R . . .
C017 C 0.6233(4) 0.6071(6) 0.5662(3) 0.0289(15) Uani 1 1 d . . . .
C018 C 0.7886(4) 0.7128(6) 0.3318(3) 0.0305(16) Uani 1 1 d . . . .
H018 H 0.8125 0.6509 0.3243 0.037 Uiso 1 1 calc R . . .
C019 C 0.4770(4) 0.7538(6) 0.4144(3) 0.0281(15) Uani 1 1 d . . . .
C01A C 0.4089(4) 0.6666(5) 0.4864(3) 0.0247(14) Uani 1 1 d . . . .
H01A H 0.3626 0.6793 0.4689 0.030 Uiso 1 1 calc R . . .
C01B C 0.5335(4) 0.5689(6) 0.0719(3) 0.0251(14) Uani 1 1 d . . . .
H01B H 0.5315 0.5215 0.0451 0.030 Uiso 1 1 calc R . . .
C01C C 0.7666(4) 0.5606(6) 0.6146(3) 0.0303(16) Uani 1 1 d . . . .
C01D C 0.4788(4) 0.5983(5) 0.5594(3) 0.0243(14) Uani 1 1 d . . . .
H01D H 0.4787 0.5659 0.5914 0.029 Uiso 1 1 calc R . . .
C01E C 0.1877(4) 0.5346(6) 0.5971(3) 0.0336(17) Uani 1 1 d . . . .
C01F C 0.4693(4) 0.6822(6) 0.1297(3) 0.0292(16) Uani 1 1 d . . . .
H01F H 0.4241 0.7103 0.1423 0.035 Uiso 1 1 calc R . . .
C01G C 0.4764(4) 0.8556(6) 0.3185(3) 0.0303(16) Uani 1 1 d . . . .
C01H C 0.9665(4) 0.6923(7) 0.1602(3) 0.0325(17) Uani 1 1 d . . . .
H01H H 0.9661 0.7244 0.1922 0.039 Uiso 1 1 calc R . . .
C01I C 0.5404(4) 0.7132(6) 0.1501(3) 0.0276(15) Uani 1 1 d . . . .
H01I H 0.5426 0.7639 0.1753 0.033 Uiso 1 1 calc R . . .
C01J C 0.3200(4) 0.5864(6) 0.6094(3) 0.0341(17) Uani 1 1 d . . . .
H01J H 0.3603 0.6027 0.6322 0.041 Uiso 1 1 calc R . . .
C01K C 0.2721(5) 0.5514(6) 0.5241(3) 0.0363(18) Uani 1 1 d . . . .
H01K H 0.2799 0.5468 0.4887 0.044 Uiso 1 1 calc R . . .
C01L C 0.2485(5) 0.5635(6) 0.6289(3) 0.0357(17) Uani 1 1 d . . . .
H01L H 0.2412 0.5676 0.6643 0.043 Uiso 1 1 calc R . . .
C01M C 0.8427(4) 0.5317(6) 0.6380(3) 0.0318(17) Uani 1 1 d . . . .
C01N C 0.4769(4) 0.9073(6) 0.2677(3) 0.0302(16) Uani 1 1 d . . . .
C01O C 1.0357(4) 0.6718(7) 0.1373(3) 0.0346(18) Uani 1 1 d . . . .
H01O H 1.0815 0.6898 0.1542 0.041 Uiso 1 1 calc R . . .
C01P C 1.1129(4) 0.5929(6) 0.0678(3) 0.0280(16) Uani 1 1 d . . . .
C01Q C 0.1083(5) 0.5110(6) 0.6158(3) 0.0381(19) Uani 1 1 d . . . .
C01R C 0.6901(5) 0.6602(7) 0.5538(3) 0.0406(19) Uani 1 1 d . . . .
H01R H 0.6874 0.7128 0.5296 0.049 Uiso 1 1 calc R . . .
C01S C 0.5218(4) 0.8909(6) 0.3586(3) 0.0340(17) Uani 1 1 d . . . .
H01S H 0.5519 0.9491 0.3543 0.041 Uiso 1 1 calc R . . .
C01T C 0.7602(5) 0.6364(7) 0.5767(3) 0.0413(19) Uani 1 1 d . . . .
H01T H 0.8041 0.6715 0.5667 0.050 Uiso 1 1 calc R . . .
C01U C 0.5228(4) 0.8398(6) 0.4055(3) 0.0338(17) Uani 1 1 d . . . .
H01U H 0.5551 0.8636 0.4319 0.041 Uiso 1 1 calc R . . .
C01V C 0.6997(5) 0.5146(8) 0.6297(4) 0.046(2) Uani 1 1 d . . . .
H01V H 0.7014 0.4665 0.6562 0.055 Uiso 1 1 calc R . . .
C01W C 0.2012(5) 0.5247(7) 0.5434(3) 0.0394(19) Uani 1 1 d . . . .
H01W H 0.1625 0.5004 0.5213 0.047 Uiso 1 1 calc R . . .
C01X C 0.6295(5) 0.5385(8) 0.6061(3) 0.047(2) Uani 1 1 d . . . .
H01X H 0.5852 0.5068 0.6178 0.056 Uiso 1 1 calc R . . .
C01Y C 0.4250(5) 0.7271(8) 0.3736(3) 0.050(2) Uani 1 1 d . . . .
H01Y H 0.3888 0.6758 0.3791 0.060 Uiso 1 1 calc R . . .
C01Z C 0.4265(6) 0.7754(7) 0.3259(3) 0.048(2) Uani 1 1 d . . . .
H01Z H 0.3940 0.7537 0.2991 0.058 Uiso 1 1 calc R . . .
N020 N 0.5338(9) 0.4945(10) 0.2444(6) 0.109(5) Uani 1 1 d . . . .
O021 O 0.4084(7) 0.5371(11) 0.2471(5) 0.132(5) Uani 1 1 d . . . .
C022 C 0.0138(8) 0.1944(9) 0.5519(4) 0.041(3) Uani 0.6667 1 d . P B 2
H02A H -0.0191 0.1478 0.5331 0.062 Uiso 0.6667 1 calc GR P B 2
H02B H 0.0105 0.1809 0.5882 0.062 Uiso 0.6667 1 calc GR P B 2
H02C H 0.0660 0.1854 0.5412 0.062 Uiso 0.6667 1 calc GR P B 2
N023 N 0.2725(8) 0.5778(13) 0.1949(4) 0.115(5) Uani 1 1 d . . . .
H02P H 0.2811 0.5788 0.1612 0.137 Uiso 1 1 calc R . . .
H02Q H 0.3156 0.5565 0.2107 0.137 Uiso 1 1 calc R . . .
C024 C 0.0035(8) 0.3348(10) 0.4876(4) 0.041(3) Uani 0.6667 1 d . P B .
H02D H 0.0575 0.3282 0.4807 0.061 Uiso 0.6667 1 calc GR P . .
H02E H -0.0118 0.4051 0.4833 0.061 Uiso 0.6667 1 calc GR P . .
H02F H -0.0256 0.2925 0.4640 0.061 Uiso 0.6667 1 calc GR P . .
C025 C -0.0938(7) 0.3128(13) 0.5518(5) 0.048(3) Uani 0.6667 1 d . P B .
H02G H -0.1232 0.2715 0.5279 0.072 Uiso 0.6667 1 calc GR P . .
H02H H -0.1086 0.3834 0.5479 0.072 Uiso 0.6667 1 calc GR P . .
H02I H -0.1035 0.2909 0.5864 0.072 Uiso 0.6667 1 calc GR P . .
C026 C 0.5972(10) 0.4479(12) 0.2249(8) 0.123(7) Uani 1 1 d . . . .
H02J H 0.6111 0.3902 0.2462 0.185 Uiso 1 1 calc GR . . .
H02K H 0.6393 0.4957 0.2246 0.185 Uiso 1 1 calc GR . . .
H02L H 0.5861 0.4249 0.1904 0.185 Uiso 1 1 calc GR . . .
C027 C 0.2124(11) 0.5047(18) 0.2047(7) 0.137(8) Uani 1 1 d . . . .
H02R H 0.2270 0.4388 0.1916 0.206 Uiso 1 1 calc GR . . .
H02S H 0.1655 0.5266 0.1877 0.206 Uiso 1 1 calc GR . . .
H02T H 0.2045 0.4999 0.2411 0.206 Uiso 1 1 calc GR . . .
C028 C 0.4645(13) 0.4922(15) 0.2284(8) 0.117(6) Uani 1 1 d . . . .
H028 H 0.4543 0.4524 0.1993 0.141 Uiso 1 1 calc R . . .
C029 C 0.2554(11) 0.6880(19) 0.2127(8) 0.154(10) Uani 1 1 d . . . .
H02U H 0.2159 0.7172 0.1908 0.231 Uiso 1 1 calc GR . . .
H02V H 0.3014 0.7286 0.2107 0.231 Uiso 1 1 calc GR . . .
H02W H 0.2383 0.6868 0.2477 0.231 Uiso 1 1 calc GR . . .
C02A C 0.5523(11) 0.5641(17) 0.2923(8) 0.135(8) Uani 1 1 d . . . .
H02M H 0.5826 0.5261 0.3171 0.202 Uiso 1 1 calc GR . . .
H02N H 0.5050 0.5854 0.3077 0.202 Uiso 1 1 calc GR . . .
H02O H 0.5805 0.6233 0.2815 0.202 Uiso 1 1 calc GR . . .

loop_
_atom_site_aniso_label
_atom_site_aniso_U_11
_atom_site_aniso_U_22
_atom_site_aniso_U_33
_atom_site_aniso_U_23
_atom_site_aniso_U_13
_atom_site_aniso_U_12
In01 0.0117(2) 0.0447(3) 0.0159(2) -0.00312(18) 0.00274(16) -0.00068(18)
In02 0.0221(3) 0.0383(3) 0.0298(3) -0.0059(2) 0.00422(19) -0.00322(19)
Cl00 0.0517(12) 0.0402(12) 0.0533(12) -0.0024(9) 0.0039(9) -0.0059(9)
Cl1 0.0588(15) 0.0607(17) 0.113(2) 0.0107(16) 0.0066(15) -0.0099(13)
O005 0.018(2) 0.028(3) 0.022(2) 0.0017(19) 0.0049(17) -0.0016(18)
O006 0.016(2) 0.044(3) 0.029(3) -0.010(2) -0.0012(19) 0.002(2)
O007 0.008(2) 0.077(4) 0.021(2) -0.014(2) 0.0017(17) 0.000(2)
O008 0.016(2) 0.054(3) 0.023(2) -0.010(2) 0.0044(18) 0.003(2)
O009 0.031(3) 0.037(3) 0.021(2) 0.008(2) 0.0031(19) 0.001(2)
O00A 0.033(3) 0.047(4) 0.054(4) -0.008(3) 0.016(3) -0.014(2)
O00B 0.026(3) 0.070(4) 0.040(3) 0.007(3) 0.001(2) -0.010(3)
O00C 0.029(3) 0.057(4) 0.064(4) 0.016(3) -0.009(3) -0.012(3)
O00D 0.013(2) 0.098(5) 0.027(3) -0.019(3) -0.001(2) 0.001(3)
O00E 0.056(4) 0.044(3) 0.030(3) 0.000(3) 0.002(2) 0.003(3)
O00F 0.058(4) 0.044(4) 0.031(3) 0.002(2) 0.000(3) -0.005(3)
C00G 0.012(3) 0.032(4) 0.018(3) -0.003(3) -0.002(2) -0.002(2)
O00H 0.036(3) 0.047(4) 0.048(3) 0.005(3) -0.004(3) -0.009(3)
C00I 0.017(3) 0.025(4) 0.023(3) -0.002(3) 0.009(2) -0.003(3)
C00J 0.012(3) 0.026(4) 0.023(3) -0.004(3) -0.003(2) 0.003(2)
C00K 0.011(3) 0.027(4) 0.026(3) -0.006(3) 0.002(2) 0.004(2)
C00L 0.013(3) 0.025(4) 0.025(3) -0.005(3) -0.001(2) 0.001(2)
C00M 0.012(3) 0.034(4) 0.023(3) -0.007(3) 0.003(2) -0.001(3)
C00N 0.025(3) 0.016(3) 0.033(4) -0.002(3) 0.006(3) -0.002(3)
C00O 0.027(4) 0.022(4) 0.034(4) 0.005(3) 0.011(3) 0.000(3)
C00P 0.009(3) 0.037(4) 0.019(3) -0.002(3) 0.000(2) 0.003(3)
C00Q 0.012(3) 0.042(4) 0.018(3) -0.005(3) 0.003(2) 0.000(3)
C00R 0.015(3) 0.031(4) 0.027(3) -0.004(3) 0.001(3) 0.001(3)
C00S 0.016(3) 0.030(4) 0.021(3) -0.009(3) 0.000(2) -0.001(3)
C00T 0.010(3) 0.028(4) 0.025(3) 0.005(3) 0.005(2) -0.004(2)
C00U 0.013(3) 0.033(4) 0.028(3) -0.010(3) 0.004(2) 0.004(3)
C00V 0.011(3) 0.028(4) 0.021(3) -0.003(3) 0.001(2) 0.003(2)
C00W 0.027(4) 0.024(4) 0.030(4) -0.004(3) 0.008(3) 0.000(3)
N00X 0.056(5) 0.042(4) 0.046(4) -0.006(3) -0.001(3) -0.005(3)
C00Y 0.031(4) 0.025(4) 0.026(3) -0.008(3) 0.005(3) -0.005(3)
C00Z 0.018(3) 0.027(4) 0.018(3) -0.005(3) 0.000(2) 0.001(3)
C010 0.021(3) 0.023(4) 0.024(3) -0.007(3) 0.001(3) 0.001(3)
C011 0.014(3) 0.028(4) 0.028(3) -0.005(3) 0.005(2) 0.004(3)
C012 0.023(3) 0.032(4) 0.025(3) -0.008(3) 0.009(3) -0.006(3)
C013 0.014(3) 0.041(4) 0.019(3) -0.001(3) 0.002(2) -0.002(3)
C014 0.019(3) 0.032(4) 0.021(3) -0.005(3) 0.002(2) 0.003(3)
C015 0.024(3) 0.032(4) 0.026(3) -0.003(3) -0.002(3) 0.003(3)
C016 0.037(4) 0.029(4) 0.031(4) 0.002(3) 0.001(3) 0.005(3)
C017 0.028(4) 0.029(4) 0.030(4) 0.002(3) 0.009(3) -0.003(3)
C018 0.040(4) 0.024(4) 0.028(4) -0.001(3) 0.000(3) 0.012(3)
C019 0.028(4) 0.033(4) 0.023(3) -0.003(3) 0.007(3) -0.004(3)
C01A 0.023(3) 0.021(4) 0.030(4) -0.003(3) 0.005(3) -0.002(3)
C01B 0.017(3) 0.035(4) 0.023(3) -0.011(3) 0.002(2) 0.001(3)
C01C 0.023(3) 0.039(4) 0.029(4) -0.006(3) 0.001(3) 0.000(3)
C01D 0.030(4) 0.018(3) 0.025(3) 0.003(3) 0.007(3) 0.000(3)
C01E 0.028(4) 0.025(4) 0.048(5) 0.013(3) 0.014(3) 0.009(3)
C01F 0.011(3) 0.046(5) 0.031(4) -0.009(3) 0.000(3) 0.009(3)
C01G 0.029(4) 0.033(4) 0.029(4) -0.007(3) 0.010(3) 0.000(3)
C01H 0.018(3) 0.053(5) 0.027(4) -0.011(3) 0.000(3) 0.002(3)
C01I 0.017(3) 0.034(4) 0.031(4) -0.014(3) 0.000(3) 0.006(3)
C01J 0.030(4) 0.032(4) 0.040(4) -0.007(3) 0.006(3) -0.002(3)
C01K 0.039(4) 0.034(4) 0.037(4) 0.006(3) 0.013(3) -0.004(3)
C01L 0.041(4) 0.030(4) 0.037(4) -0.001(3) 0.015(3) -0.007(3)
C01M 0.032(4) 0.039(4) 0.025(4) -0.006(3) 0.010(3) -0.011(3)
C01N 0.029(4) 0.031(4) 0.031(4) -0.003(3) 0.010(3) 0.004(3)
C01O 0.013(3) 0.062(5) 0.029(4) -0.012(4) 0.000(3) -0.001(3)
C01P 0.018(3) 0.046(5) 0.021(3) -0.005(3) 0.003(3) -0.002(3)
C01Q 0.039(5) 0.035(5) 0.040(5) 0.013(4) 0.013(4) 0.005(3)
C01R 0.036(4) 0.045(5) 0.041(4) 0.006(4) 0.001(3) -0.006(4)
C01S 0.029(4) 0.041(5) 0.032(4) 0.009(3) 0.004(3) -0.001(3)
C01T 0.029(4) 0.057(6) 0.038(4) 0.004(4) 0.009(3) -0.006(4)
C01U 0.024(4) 0.040(5) 0.036(4) 0.001(3) -0.004(3) -0.003(3)
C01V 0.028(4) 0.063(6) 0.048(5) 0.033(4) 0.000(4) -0.004(4)
C01W 0.032(4) 0.048(5) 0.039(4) 0.003(4) 0.001(3) -0.004(3)
C01X 0.023(4) 0.071(6) 0.047(5) 0.016(4) 0.002(3) -0.011(4)
C01Y 0.054(5) 0.053(6) 0.042(5) 0.013(4) -0.003(4) -0.019(4)
C01Z 0.059(6) 0.049(6) 0.036(4) -0.002(4) -0.009(4) -0.006(4)
N020 0.110(11) 0.081(8) 0.138(12) 0.049(8) 0.081(10) 0.049(7)
O021 0.088(8) 0.160(12) 0.149(11) 0.062(9) 0.047(7) 0.043(8)
C022 0.075(9) 0.024(6) 0.024(5) -0.014(5) -0.026(5) 0.018(6)
N023 0.120(10) 0.192(16) 0.032(5) -0.007(7) 0.010(6) -0.006(10)
C024 0.071(9) 0.030(7) 0.021(5) -0.002(5) 0.012(5) -0.008(6)
C025 0.028(6) 0.078(10) 0.037(7) 0.001(6) -0.010(5) 0.000(6)
C026 0.112(12) 0.084(11) 0.176(18) 0.049(11) 0.083(13) 0.029(9)
C027 0.126(15) 0.21(2) 0.082(11) 0.040(12) 0.032(10) -0.068(15)
C028 0.116(15) 0.115(14) 0.123(15) -0.003(11) 0.049(12) 0.030(11)
C029 0.107(13) 0.21(2) 0.140(16) -0.085(17) -0.050(12) 0.084(15)
C02A 0.130(15) 0.154(18) 0.122(15) 0.050(14) 0.050(12) 0.062(14)

loop_
_atom_type_symbol
_atom_type_description
_atom_type_scat_dispersion_real
_atom_type_scat_dispersion_imag
_atom_type_scat_source
C C 0.0181 0.0091 'International Tables Vol C Tables 4.2.6.8 and 6.1.1.4'
H H 0.0000 0.0000 'International Tables Vol C Tables 4.2.6.8 and 6.1.1.4'
Cl Cl 0.3639 0.7018 'International Tables Vol C Tables 4.2.6.8 and 6.1.1.4'
In In 0.0822 5.0449 'International Tables Vol C Tables 4.2.6.8 and 6.1.1.4'
N N 0.0311 0.0180 'International Tables Vol C Tables 4.2.6.8 and 6.1.1.4'
O O 0.0492 0.0322 'International Tables Vol C Tables 4.2.6.8 and 6.1.1.4'

loop_
_geom_angle_atom_site_label_1
_geom_angle_atom_site_label_2
_geom_angle_atom_site_label_3
_geom_angle
_geom_angle_site_symmetry_1
_geom_angle_site_symmetry_3
Cl1 In01 C00T 129.68(17) . 4_675
Cl1 In01 C013 98.92(18) . 1_655
Cl1 In01 C01P 99.32(19) . .
O005 In01 Cl1 101.10(15) 4_675 .
O005 In01 O006 85.69(16) 4_675 1_655
O005 In01 O008 80.98(16) 4_675 .
O005 In01 O009 57.96(17) 4_675 4_675
O005 In01 C00T 28.81(19) 4_675 4_675
O005 In01 C013 109.96(18) 4_675 1_655
O005 In01 C01P 108.33(19) 4_675 .
O006 In01 Cl1 89.70(15) 1_655 .
O006 In01 C00T 83.61(18) 1_655 4_675
O006 In01 C013 28.40(19) 1_655 1_655
O006 In01 C01P 161.3(2) 1_655 .
O007 In01 Cl1 105.46(18) 1_655 .
O007 In01 O005 133.13(17) 1_655 4_675
O007 In01 O006 56.97(17) 1_655 1_655
O007 In01 O008 131.18(18) 1_655 .
O007 In01 O009 86.92(19) 1_655 4_675
O007 In01 C00T 111.8(2) 1_655 4_675
O007 In01 C013 28.58(19) 1_655 1_655
O007 In01 C01P 104.59(19) 1_655 .
O008 In01 Cl1 97.85(16) . .
O008 In01 O006 165.72(17) . 1_655
O008 In01 C00T 82.24(18) . 4_675
O008 In01 C013 157.7(2) . 1_655
O008 In01 C01P 28.34(19) . .
O009 In01 Cl1 157.63(15) 4_675 .
O009 In01 O006 81.47(18) 4_675 1_655
O009 In01 O008 87.10(18) 4_675 .
O009 In01 C00T 29.18(19) 4_675 4_675
O009 In01 C013 83.0(2) 4_675 1_655
O009 In01 C01P 95.3(2) 4_675 .
O00D In01 Cl1 99.6(2) . .
O00D In01 O005 135.31(18) . 4_675
O00D In01 O006 133.60(17) . 1_655
O00D In01 O007 76.81(17) . 1_655
O00D In01 O008 57.16(17) . .
O00D In01 O009 101.4(2) . 4_675
O00D In01 C00T 120.7(2) . 4_675
O00D In01 C013 105.34(19) . 1_655
O00D In01 C01P 28.8(2) . .
C00T In01 C013 98.1(2) 4_675 1_655
C00T In01 C01P 102.6(2) 4_675 .
C01P In01 C013 133.1(2) . 1_655
Cl00 In02 C01M 106.10(18) . 1_455
Cl00 In02 C01N 120.33(17) . 4_576
O00A In02 Cl00 99.01(18) . .
O00A In02 O00B 106.3(2) . 1_455
O00A In02 O00C 162.9(2) . 1_455
O00A In02 O00E 97.3(2) . 4_576
O00A In02 O00F 92.2(2) . 4_576
O00A In02 C01M 134.4(2) . 1_455
O00A In02 C01N 95.5(2) . 4_576
O00B In02 Cl00 117.26(19) 1_455 .
O00B In02 O00C 56.6(2) 1_455 1_455
O00B In02 O00E 85.3(2) 1_455 4_576
O00B In02 C01M 28.1(2) 1_455 1_455
O00B In02 C01N 113.2(2) 1_455 4_576
O00C In02 Cl00 89.78(18) 1_455 .
O00C In02 C01M 28.5(2) 1_455 1_455
O00C In02 C01N 92.6(2) 1_455 4_576
O00E In02 Cl00 146.68(15) 4_576 .
O00E In02 O00C 82.8(2) 4_576 1_455
O00E In02 C01M 82.0(2) 4_576 1_455
O00E In02 C01N 28.8(2) 4_576 4_576
O00F In02 Cl00 92.75(17) 4_576 .
O00F In02 O00B 140.7(2) 4_576 1_455
O00F In02 O00C 102.0(2) 4_576 1_455
O00F In02 O00E 57.7(2) 4_576 4_576
O00F In02 C01M 123.1(2) 4_576 1_455
O00F In02 C01N 28.9(2) 4_576 4_576
C01N In02 C01M 103.4(2) 4_576 1_455
C00T O005 In01 93.8(4) . 4_576
C013 O006 In01 87.6(4) . 1_455
C013 O007 In01 95.7(4) . 1_455
C01P O008 In01 89.5(4) . .
C00T O009 In01 88.4(4) . 4_576
C01Q O00A In02 109.8(5) . .
C01M O00B In02 95.6(5) . 1_655
C01M O00C In02 90.1(5) . 1_655
C01P O00D In01 94.5(4) . .
C01N O00E In02 91.6(5) . 4_675
C01N O00F In02 94.2(5) . 4_675
C00V C00G H00G 119.1 . .
C00Z C00G H00G 119.1 . .
C00Z C00G C00V 121.8(6) . .
C014 C00I C00T 118.4(6) . .
C016 C00I C00T 121.8(6) . .
C016 C00I C014 119.8(6) . .
C00S C00J C00R 121.4(6) . .
C00S C00J C011 118.1(5) . .
C011 C00J C00R 120.4(6) . .
C00L C00K C00S 117.8(6) . .
C00L C00K C00V 121.3(5) . .
C00S C00K C00V 120.9(6) . .
C00K C00L H00L 119.2 . .
C00K C00L C010 121.6(6) . .
C010 C00L H00L 119.2 . .
C015 C00M C010 119.2(6) . .
C018 C00M C010 121.0(6) . .
C018 C00M C015 119.8(6) . .
C01A C00N C00O 119.8(6) . .
C01A C00N C01D 118.9(6) . .
C01D C00N C00O 121.3(6) . .
C01J C00O C00N 123.8(7) . .
C01J C00O C01K 116.8(6) . .
C01K C00O C00N 119.3(6) . .
C01B C00P C013 120.5(6) . .
C01F C00P C013 120.0(6) . .
C01F C00P C01B 119.5(6) . .
C00Z C00Q C01P 120.8(6) . .
C01O C00Q C00Z 119.0(6) . .
C01O C00Q C01P 120.2(6) . .
C00U C00R C00J 120.4(6) . .
C00U C00R C01I 119.2(6) . .
C01I C00R C00J 120.2(6) . .
C00J C00S C00K 121.9(6) . .
C00J C00S H00S 119.0 . .
C00K C00S H00S 119.0 . .
O005 C00T In01 57.4(3) . 4_576
O005 C00T O009 119.7(6) . .
O005 C00T C00I 119.8(6) . .
O009 C00T In01 62.4(4) . 4_576
O009 C00T C00I 120.5(6) . .
C00I C00T In01 176.1(5) . 4_576
C00R C00U H00U 119.8 . .
C00R C00U C01B 120.3(6) . .
C01B C00U H00U 119.8 . .
C00G C00V C00K 122.2(5) . .
C01H C00V C00G 117.6(6) . .
C01H C00V C00K 120.2(6) . .
C012 C00W C017 121.3(6) . .
C01D C00W C012 117.4(6) . .
C01D C00W C017 121.3(6) . .
C022 N00X H00X 108.2 . .
C024 N00X H00X 108.2 . .
C024 N00X C022 113.2(9) . .
C025 N00X H00X 108.2 . .
C025 N00X C022 109.7(10) . .
C025 N00X C024 109.3(9) . .
C012 C00Y C019 120.6(6) . .
C012 C00Y C01A 119.4(7) . .
C01A C00Y C019 119.9(6) . .
C00G C00Z C00Q 119.6(6) . .
C00G C00Z H00Z 120.2 . .
C00Q C00Z H00Z 120.2 . .
C00L C010 C00M 120.8(6) . .
C011 C010 C00L 119.8(6) . .
C011 C010 C00M 119.4(6) . .
C00J C011 H011 119.8 . .
C010 C011 C00J 120.4(6) . .
C010 C011 H011 119.8 . .
C00W C012 H012 119.1 . .
C00Y C012 C00W 121.9(6) . .
C00Y C012 H012 119.1 . .
O006 C013 In01 64.0(3) . 1_455
O006 C013 O007 119.7(6) . .
O006 C013 C00P 122.0(6) . .
O007 C013 In01 55.7(3) . 1_455
O007 C013 C00P 118.3(6) . .
C00P C013 In01 173.3(5) . 1_455
C00I C014 H014 119.7 . .
C015 C014 C00I 120.5(7) . .
C015 C014 H014 119.7 . .
C00M C015 H015 120.2 . .
C014 C015 C00M 119.7(6) . .
C014 C015 H015 120.2 . .
C00I C016 H016 120.0 . .
C00I C016 C018 120.1(7) . .
C018 C016 H016 120.0 . .
C01R C017 C00W 121.3(7) . .
C01X C017 C00W 122.3(6) . .
C01X C017 C01R 116.4(7) . .
C00M C018 H018 120.0 . .
C016 C018 C00M 120.0(7) . .
C016 C018 H018 120.0 . .
C01U C019 C00Y 122.5(6) . .
C01U C019 C01Y 115.5(7) . .
C01Y C019 C00Y 121.8(7) . .
C00N C01A C00Y 120.6(7) . .
C00N C01A H01A 119.7 . .
C00Y C01A H01A 119.7 . .
C00P C01B H01B 119.8 . .
C00U C01B C00P 120.4(6) . .
C00U C01B H01B 119.8 . .
C01T C01C C01M 121.5(7) . .
C01V C01C C01M 121.4(7) . .
C01V C01C C01T 117.1(7) . .
C00N C01D H01D 119.1 . .
C00W C01D C00N 121.7(6) . .
C00W C01D H01D 119.1 . .
C01L C01E C01Q 124.1(7) . .
C01L C01E C01W 118.0(7) . .
C01W C01E C01Q 117.9(8) . .
C00P C01F H01F 120.0 . .
C00P C01F C01I 120.1(6) . .
C01I C01F H01F 120.0 . .
C01S C01G C01N 120.5(7) . .
C01S C01G C01Z 120.4(7) . .
C01Z C01G C01N 119.0(7) . .
C00V C01H H01H 119.6 . .
C01O C01H C00V 120.8(7) . .
C01O C01H H01H 119.6 . .
C00R C01I C01F 120.3(6) . .
C00R C01I H01I 119.8 . .
C01F C01I H01I 119.8 . .
C00O C01J H01J 119.1 . .
C01L C01J C00O 121.7(7) . .
C01L C01J H01J 119.1 . .
C00O C01K H01K 119.2 . .
C01W C01K C00O 121.6(7) . .
C01W C01K H01K 119.2 . .
C01E C01L C01J 121.6(7) . .
C01E C01L H01L 119.2 . .
C01J C01L H01L 119.2 . .
O00B C01M In02 56.2(4) . 1_655
O00B C01M O00C 117.5(7) . .
O00B C01M C01C 121.6(7) . .
O00C C01M In02 61.4(4) . 1_655
O00C C01M C01C 120.9(6) . .
C01C C01M In02 176.4(6) . 1_655
O00E C01N In02 59.6(4) . 4_675
O00E C01N O00F 116.5(7) . .
O00E C01N C01G 122.9(7) . .
O00F C01N In02 56.9(4) . 4_675
O00F C01N C01G 120.5(7) . .
C01G C01N In02 177.4(6) . 4_675
C00Q C01O H01O 119.6 . .
C01H C01O C00Q 120.8(6) . .
C01H C01O H01O 119.6 . .
O008 C01P In01 62.2(3) . .
O008 C01P O00D 118.8(6) . .
O008 C01P C00Q 122.1(6) . .
O00D C01P In01 56.6(3) . .
O00D C01P C00Q 119.2(6) . .
C00Q C01P In01 175.3(5) . .
O00A C01Q O00H 123.2(7) . .
O00A C01Q C01E 116.4(8) . .
O00H C01Q C01E 120.3(7) . .
C017 C01R H01R 119.3 . .
C01T C01R C017 121.4(8) . .
C01T C01R H01R 119.3 . .
C01G C01S H01S 120.0 . .
C01G C01S C01U 120.0(7) . .
C01U C01S H01S 120.0 . .
C01C C01T H01T 119.4 . .
C01R C01T C01C 121.2(7) . .
C01R C01T H01T 119.4 . .
C019 C01U H01U 118.9 . .
C01S C01U C019 122.2(7) . .
C01S C01U H01U 118.9 . .
C01C C01V H01V 119.5 . .
C01C C01V C01X 121.1(8) . .
C01X C01V H01V 119.5 . .
C01E C01W H01W 120.1 . .
C01K C01W C01E 119.8(8) . .
C01K C01W H01W 120.1 . .
C017 C01X C01V 122.3(7) . .
C017 C01X H01X 118.8 . .
C01V C01X H01X 118.8 . .
C019 C01Y H01Y 119.0 . .
C01Z C01Y C019 121.9(8) . .
C01Z C01Y H01Y 119.0 . .
C01G C01Z C01Y 119.4(8) . .
C01G C01Z H01Z 120.3 . .
C01Y C01Z H01Z 120.3 . .
C026 N020 C02A 113.3(18) . .
C028 N020 C026 130(2) . .
C028 N020 C02A 116.9(13) . .
N00X C022 H02A 109.5 . .
N00X C022 H02B 109.5 . .
N00X C022 H02C 109.5 . .
H02A C022 H02B 109.5 . .
H02A C022 H02C 109.5 . .
H02B C022 H02C 109.5 . .
H02P N023 H02Q 107.5 . .
C027 N023 H02P 108.5 . .
C027 N023 H02Q 108.5 . .
C027 N023 C029 114.9(16) . .
C029 N023 H02P 108.5 . .
C029 N023 H02Q 108.5 . .
N00X C024 H02D 109.5 . .
N00X C024 H02E 109.5 . .
N00X C024 H02F 109.5 . .
H02D C024 H02E 109.5 . .
H02D C024 H02F 109.5 . .
H02E C024 H02F 109.5 . .
N00X C025 H02G 109.5 . .
N00X C025 H02H 109.5 . .
N00X C025 H02I 109.5 . .
H02G C025 H02H 109.5 . .
H02G C025 H02I 109.5 . .
H02H C025 H02I 109.5 . .
N020 C026 H02J 109.5 . .
N020 C026 H02K 109.5 . .
N020 C026 H02L 109.5 . .
H02J C026 H02K 109.5 . .
H02J C026 H02L 109.5 . .
H02K C026 H02L 109.5 . .
N023 C027 H02R 109.5 . .
N023 C027 H02S 109.5 . .
N023 C027 H02T 109.5 . .
H02R C027 H02S 109.5 . .
H02R C027 H02T 109.5 . .
H02S C027 H02T 109.5 . .
N020 C028 H028 116.2 . .
O021 C028 N020 128(2) . .
O021 C028 H028 116.2 . .
N023 C029 H02U 109.5 . .
N023 C029 H02V 109.5 . .
N023 C029 H02W 109.5 . .
H02U C029 H02V 109.5 . .
H02U C029 H02W 109.5 . .
H02V C029 H02W 109.5 . .
N020 C02A H02M 109.5 . .
N020 C02A H02N 109.5 . .
N020 C02A H02O 109.5 . .
H02M C02A H02N 109.5 . .
H02M C02A H02O 109.5 . .
H02N C02A H02O 109.5 . .

loop_
_geom_bond_atom_site_label_1
_geom_bond_atom_site_label_2
_geom_bond_distance
_geom_bond_site_symmetry_2
In01 Cl1 2.391(3) .
In01 O005 2.193(4) 4_675
In01 O006 2.373(5) 1_655
In01 O007 2.192(5) 1_655
In01 O008 2.308(4) .
In01 O009 2.302(5) 4_675
In01 O00D 2.187(5) .
In01 C00T 2.597(7) 4_675
In01 C013 2.640(6) 1_655
In01 C01P 2.610(7) .
In02 Cl00 2.425(2) .
In02 O00A 2.132(5) .
In02 O00B 2.205(6) 1_455
In02 O00C 2.318(6) 1_455
In02 O00E 2.263(6) 4_576
In02 O00F 2.204(6) 4_576
In02 C01M 2.639(8) 1_455
In02 C01N 2.623(7) 4_576
O005 In01 2.193(4) 4_576
O005 C00T 1.254(8) .
O006 In01 2.373(5) 1_455
O006 C013 1.256(8) .
O007 In01 2.192(5) 1_455
O007 C013 1.269(8) .
O008 C01P 1.239(8) .
O009 In01 2.302(5) 4_576
O009 C00T 1.267(8) .
O00A C01Q 1.258(10) .
O00B In02 2.205(6) 1_655
O00B C01M 1.251(9) .
O00C In02 2.318(6) 1_655
O00C C01M 1.260(10) .
O00D C01P 1.263(8) .
O00E In02 2.263(6) 4_675
O00E C01N 1.263(9) .
O00F In02 2.204(6) 4_675
O00F C01N 1.271(10) .
C00G H00G 0.9300 .
C00G C00V 1.395(9) .
C00G C00Z 1.376(9) .
O00H C01Q 1.261(11) .
C00I C00T 1.481(9) .
C00I C014 1.392(10) .
C00I C016 1.384(10) .
C00J C00R 1.483(9) .
C00J C00S 1.393(9) .
C00J C011 1.404(9) .
C00K C00L 1.380(9) .
C00K C00S 1.402(9) .
C00K C00V 1.488(8) .
C00L H00L 0.9300 .
C00L C010 1.386(9) .
C00M C010 1.487(9) .
C00M C015 1.397(10) .
C00M C018 1.392(10) .
C00N C00O 1.503(9) .
C00N C01A 1.386(10) .
C00N C01D 1.398(10) .
C00O C01J 1.387(10) .
C00O C01K 1.421(11) .
C00P C013 1.479(9) .
C00P C01B 1.388(9) .
C00P C01F 1.383(10) .
C00Q C00Z 1.391(9) .
C00Q C01O 1.384(10) .
C00Q C01P 1.486(9) .
C00R C00U 1.385(10) .
C00R C01I 1.390(9) .
C00S H00S 0.9300 .
C00T In01 2.597(7) 4_576
C00U H00U 0.9300 .
C00U C01B 1.387(9) .
C00V C01H 1.390(9) .
C00W C012 1.405(10) .
C00W C017 1.493(10) .
C00W C01D 1.392(10) .
N00X H00X 0.9800 .
N00X C022 1.489(14) .
N00X C024 1.480(13) .
N00X C025 1.476(14) .
C00Y C012 1.374(10) .
C00Y C019 1.497(10) .
C00Y C01A 1.392(9) .
C00Z H00Z 0.9300 .
C010 C011 1.383(9) .
C011 H011 0.9300 .
C012 H012 0.9300 .
C013 In01 2.639(6) 1_455
C014 H014 0.9300 .
C014 C015 1.376(9) .
C015 H015 0.9300 .
C016 H016 0.9300 .
C016 C018 1.386(10) .
C017 C01R 1.394(11) .
C017 C01X 1.370(12) .
C018 H018 0.9300 .
C019 C01U 1.396(11) .
C019 C01Y 1.420(11) .
C01A H01A 0.9300 .
C01B H01B 0.9300 .
C01C C01M 1.492(11) .
C01C C01T 1.396(12) .
C01C C01V 1.370(11) .
C01D H01D 0.9300 .
C01E C01L 1.379(12) .
C01E C01Q 1.500(11) .
C01E C01W 1.423(12) .
C01F H01F 0.9300 .
C01F C01I 1.393(10) .
C01G C01N 1.480(10) .
C01G C01S 1.371(11) .
C01G C01Z 1.373(12) .
C01H H01H 0.9300 .
C01H C01O 1.376(10) .
C01I H01I 0.9300 .
C01J H01J 0.9300 .
C01J C01L 1.382(11) .
C01K H01K 0.9300 .
C01K C01W 1.382(11) .
C01L H01L 0.9300 .
C01M In02 2.639(8) 1_655
C01N In02 2.623(7) 4_675
C01O H01O 0.9300 .
C01R H01R 0.9300 .
C01R C01T 1.378(12) .
C01S H01S 0.9300 .
C01S C01U 1.385(11) .
C01T H01T 0.9300 .
C01U H01U 0.9300 .
C01V H01V 0.9300 .
C01V C01X 1.388(12) .
C01W H01W 0.9300 .
C01X H01X 0.9300 .
C01Y H01Y 0.9300 .
C01Y C01Z 1.389(12) .
C01Z H01Z 0.9300 .
N020 C026 1.363(17) .
N020 C028 1.26(3) .
N020 C02A 1.57(3) .
O021 C028 1.24(2) .
C022 H02A 0.9600 .
C022 H02B 0.9600 .
C022 H02C 0.9600 .
N023 H02P 0.8900 .
N023 H02Q 0.8900 .
N023 C027 1.44(2) .
N023 C029 1.54(2) .
C024 H02D 0.9600 .
C024 H02E 0.9600 .
C024 H02F 0.9600 .
C025 H02G 0.9600 .
C025 H02H 0.9600 .
C025 H02I 0.9600 .
C026 H02J 0.9600 .
C026 H02K 0.9600 .
C026 H02L 0.9600 .
C027 H02R 0.9600 .
C027 H02S 0.9600 .
C027 H02T 0.9600 .
C028 H028 0.9300 .
C029 H02U 0.9600 .
C029 H02V 0.9600 .
C029 H02W 0.9600 .
C02A H02M 0.9600 .
C02A H02N 0.9600 .
C02A H02O 0.9600 .
